data_7231813
loop_
_publ_author_name
'Tripathi, Monika'
'Regnier, Vianney'
'Ziani, Zakaria'
'Devillard, Marc'
'Philouze, Christian'
'Martin, David'

_publ_section_title
;
 Metal free oxidation of vinamidine derivatives: a simple synthesis of
 \a-keto-\b-diimine ligands
;
_journal_issue 67
_journal_name_full 'RSC Advances'
_journal_page_first 38346
_journal_paper_doi 10.1039/C8RA08220K
_journal_volume 8
_journal_year 2018
_chemical_formula_moiety 'C9.5 H11 Cl0.5 N, B0.5 F2'
_chemical_formula_sum 'C9.5 H11 B0.5 Cl0.5 F2 N'
_chemical_formula_weight 200.32
_chemical_name_common 5
_space_group_crystal_system tetragonal
_space_group_IT_number 96
_space_group_name_Hall 'P 4nw 2abw'
_space_group_name_H-M_alt 'P 43 21 2'
_symmetry_space_group_name_Hall 'P 4nw 2abw'
_symmetry_space_group_name_H-M 'P 43 21 2'
_atom_sites_solution_hydrogens geom
_audit_creation_date 2018-05-25
_audit_creation_method
;
Olex2 1.2
(compiled 2014.07.22 svn.r2960 for OlexSys, GUI svn.r4862)
;
_audit_update_record
;
2018-09-07 deposited with the CCDC.
2018-11-09 downloaded from the CCDC.
;
_cell_angle_alpha 90
_cell_angle_beta 90
_cell_angle_gamma 90
_cell_formula_units_Z 8
_cell_length_a 9.9401(14)
_cell_length_b 9.9401(14)
_cell_length_c 19.673(4)
_cell_measurement_reflns_used 12451
_cell_measurement_temperature 200
_cell_measurement_theta_max 27.500
_cell_measurement_theta_min 2.913
_cell_volume 1943.8(6)
_computing_cell_refinement EvalCCD
_computing_data_collection Collect
_computing_data_reduction EvalCCD
_computing_molecular_graphics 'Olex2 (Dolomanov et al., 2009)'
_computing_publication_material 'Olex2 (Dolomanov et al., 2009)'
_computing_structure_refinement
;
SHELXL, G.M. Sheldrick, Acta Cryst.
(2008). A64, 112-122
;
_diffrn_ambient_temperature 200.0
_diffrn_detector 'CCD area detector'
_diffrn_detector_type KappaCCD
_diffrn_measured_fraction_theta_full 0.997
_diffrn_measured_fraction_theta_max 0.996
_diffrn_measurement_device '2 circles diffractometer'
_diffrn_measurement_device_type 'Bruker-AXS-enraf-nonius KappaCCD'
_diffrn_measurement_method 'Phi and omega scans'
_diffrn_radiation_collimation 'Montel optic'
_diffrn_radiation_detector CCD
_diffrn_radiation_monochromator 'Multilayer mirrors'
_diffrn_radiation_probe x-ray
_diffrn_radiation_type MoK\a
_diffrn_radiation_wavelength 0.71073
_diffrn_reflns_av_R_equivalents 0.0347
_diffrn_reflns_av_unetI/netI 0.0226
_diffrn_reflns_Laue_measured_fraction_full 0.997
_diffrn_reflns_Laue_measured_fraction_max 0.996
_diffrn_reflns_limit_h_max 12
_diffrn_reflns_limit_h_min -8
_diffrn_reflns_limit_k_max 10
_diffrn_reflns_limit_k_min -12
_diffrn_reflns_limit_l_max 23
_diffrn_reflns_limit_l_min -25
_diffrn_reflns_number 12451
_diffrn_reflns_point_group_measured_fraction_full 0.997
_diffrn_reflns_point_group_measured_fraction_max 0.993
_diffrn_reflns_theta_full 25.242
_diffrn_reflns_theta_max 27.495
_diffrn_reflns_theta_min 2.913
_diffrn_source 'Incoatec ISG250'
_diffrn_source_target Mo
_diffrn_source_type 'Microfocus sealed tube'
_exptl_absorpt_coefficient_mu 0.239
_exptl_absorpt_correction_T_max 1
_exptl_absorpt_correction_T_min 0.602446
_exptl_absorpt_correction_type multi-scan
_exptl_absorpt_process_details
;
SADABS-2004/1 (Bruker,2004) was used for absorption correction.
R(int) was 0.0822 before and 0.0395 after correction.
The Ratio of minimum to maximum transmission is 0.6024.
The \l/2 correction factor is 0.0015.
;
_exptl_crystal_colour yellow
_exptl_crystal_colour_primary yellow
_exptl_crystal_density_diffrn 1.369
_exptl_crystal_description prism
_exptl_crystal_F_000 832
_exptl_crystal_size_max 0.54
_exptl_crystal_size_mid 0.44
_exptl_crystal_size_min 0.4
_refine_diff_density_max 0.199
_refine_diff_density_min -0.254
_refine_diff_density_rms 0.042
_refine_ls_abs_structure_details
;
 Flack x determined using 728 quotients [(I+)-(I-)]/[(I+)+(I-)]
 (Parsons, Flack and Wagner, Acta Cryst. B69 (2013) 249-259).
;
_refine_ls_abs_structure_Flack 0.03(2)
_refine_ls_extinction_method none
_refine_ls_goodness_of_fit_ref 1.068
_refine_ls_hydrogen_treatment constr
_refine_ls_matrix_type full
_refine_ls_number_parameters 126
_refine_ls_number_reflns 2224
_refine_ls_number_restraints 0
_refine_ls_restrained_S_all 1.068
_refine_ls_R_factor_all 0.0437
_refine_ls_R_factor_gt 0.0336
_refine_ls_shift/su_max 0.000
_refine_ls_shift/su_mean 0.000
_refine_ls_structure_factor_coef Fsqd
_refine_ls_weighting_details 'w=1/[\s^2^(Fo^2^)+(0.0412P)^2^+0.6158P] where P=(Fo^2^+2Fc^2^)/3'
_refine_ls_weighting_scheme calc
_refine_ls_wR_factor_gt 0.0862
_refine_ls_wR_factor_ref 0.0938
_reflns_Friedel_coverage 0.640
_reflns_Friedel_fraction_full 0.996
_reflns_Friedel_fraction_max 0.987
_reflns_number_gt 1948
_reflns_number_total 2224
_reflns_threshold_expression 'I > 2\s(I)'
_cod_data_source_file c8ra08220k2.cif
_cod_data_source_block nany_CCDC1
_cod_original_cell_volume 1943.8(7)
_cod_original_formula_sum 'C9.50 H11 B0.50 Cl0.50 F2 N'
_cod_database_code 7231813
_shelx_space_group_comment
;
The symmetry employed for this shelxl refinement is uniquely defined
by the following loop, which should always be used as a source of
symmetry information in preference to the above space-group names.
They are only intended as comments.
;
_olex2_refinement_description
;
1. Fixed Uiso
 At 1.2 times of:
  All C(H) groups
 At 1.5 times of:
  All C(H,H,H) groups
2.a Aromatic/amide H refined with riding coordinates:
 C7(H7), C6(H6), C10(H10), C9(H9), C8(H8)
2.b Idealised Me refined as rotating group:
 C4(H4A,H4B,H4C), C3(H3A,H3B,H3C)
;
_shelx_shelxl_version_number 2014/7
_olex2_submission_special_instructions 'No special instructions were received'

loop_
_space_group_symop_operation_xyz
'x, y, z'
'-y+1/2, x+1/2, z+3/4'
'-x, -y, z+1/2'
'y+1/2, -x+1/2, z+1/4'
'x+1/2, -y+1/2, -z+1/4'
'-x+1/2, y+1/2, -z+3/4'
'y, x, -z'
'-y, -x, -z+1/2'

loop_
_atom_site_label
_atom_site_type_symbol
_atom_site_fract_x
_atom_site_fract_y
_atom_site_fract_z
_atom_site_U_iso_or_equiv
_atom_site_adp_type
_atom_site_occupancy
_atom_site_site_symmetry_order
_atom_site_calc_flag
_atom_site_refinement_flags_posn
_atom_site_refinement_flags_adp
_atom_site_refinement_flags_occupancy
Cl1 Cl 0.25762(5) 0.74238(5) 0.7500 0.0374(2) Uani 1 2 d S T P
F2 F 0.45766(19) 0.2976(2) 0.49993(14) 0.0833(7) Uani 1 1 d . . .
N1 N 0.5133(2) 0.49491(19) 0.66824(9) 0.0330(4) Uani 1 1 d . . .
C2 C 0.3828(2) 0.6172(2) 0.7500 0.0296(6) Uani 1 2 d S T P
F1 F 0.2647(3) 0.2668(2) 0.44341(13) 0.1000(8) Uani 1 1 d . . .
C1 C 0.4597(2) 0.6094(2) 0.68989(11) 0.0293(5) Uani 1 1 d . . .
C5 C 0.4740(2) 0.7311(2) 0.64642(11) 0.0312(5) Uani 1 1 d . . .
C4 C 0.4672(3) 0.3630(2) 0.69159(14) 0.0419(6) Uani 1 1 d . . .
H4A H 0.5230 0.3334 0.7298 0.063 Uiso 1 1 calc GR . .
H4B H 0.4745 0.2980 0.6543 0.063 Uiso 1 1 calc GR . .
H4C H 0.3732 0.3694 0.7062 0.063 Uiso 1 1 calc GR . .
C3 C 0.6175(3) 0.4906(3) 0.61473(13) 0.0401(6) Uani 1 1 d . . .
H3A H 0.5765 0.4631 0.5716 0.060 Uiso 1 1 calc GR . .
H3B H 0.6874 0.4258 0.6275 0.060 Uiso 1 1 calc GR . .
H3C H 0.6577 0.5800 0.6096 0.060 Uiso 1 1 calc GR . .
B1 B 0.3221(3) 0.3221(3) 0.5000 0.0463(10) Uani 1 2 d S T P
C7 C 0.5414(3) 0.9611(3) 0.63199(15) 0.0495(7) Uani 1 1 d . . .
H7 H 0.5869 1.0386 0.6484 0.059 Uiso 1 1 calc R . .
C6 C 0.5380(3) 0.8445(2) 0.67062(13) 0.0399(6) Uani 1 1 d . . .
H6 H 0.5799 0.8427 0.7140 0.048 Uiso 1 1 calc R . .
C10 C 0.4152(2) 0.7320(3) 0.58216(12) 0.0379(5) Uani 1 1 d . . .
H10 H 0.3742 0.6531 0.5645 0.045 Uiso 1 1 calc R . .
C9 C 0.4172(3) 0.8497(3) 0.54420(14) 0.0484(7) Uani 1 1 d . . .
H9 H 0.3764 0.8517 0.5006 0.058 Uiso 1 1 calc R . .
C8 C 0.4781(3) 0.9636(3) 0.56948(15) 0.0524(8) Uani 1 1 d . . .
H8 H 0.4766 1.0445 0.5438 0.063 Uiso 1 1 calc R . .

loop_
_atom_site_aniso_label
_atom_site_aniso_U_11
_atom_site_aniso_U_22
_atom_site_aniso_U_33
_atom_site_aniso_U_23
_atom_site_aniso_U_13
_atom_site_aniso_U_12
Cl1 0.0334(3) 0.0334(3) 0.0453(4) 0.0076(3) 0.0076(3) 0.0092(3)
F2 0.0419(10) 0.0919(15) 0.1162(17) -0.0170(14) 0.0050(12) -0.0053(10)
N1 0.0349(11) 0.0286(10) 0.0354(9) -0.0013(8) 0.0036(8) 0.0011(7)
C2 0.0259(8) 0.0259(8) 0.0368(16) 0.0016(10) 0.0016(10) 0.0022(11)
F1 0.1026(19) 0.0896(17) 0.1079(18) -0.0288(14) -0.0414(15) -0.0095(13)
C1 0.0280(11) 0.0280(11) 0.0321(11) 0.0005(8) -0.0017(9) -0.0007(8)
C5 0.0303(10) 0.0287(11) 0.0346(11) 0.0019(9) 0.0051(9) 0.0046(9)
C4 0.0515(15) 0.0267(12) 0.0474(14) -0.0015(10) 0.0068(13) -0.0015(10)
C3 0.0420(14) 0.0386(14) 0.0397(12) -0.0025(11) 0.0093(11) 0.0063(11)
B1 0.0396(13) 0.0396(13) 0.060(3) 0.0007(16) -0.0007(16) -0.0121(17)
C7 0.0596(18) 0.0296(13) 0.0592(16) 0.0004(12) 0.0219(14) -0.0001(11)
C6 0.0479(14) 0.0328(12) 0.0390(12) -0.0017(10) 0.0089(11) -0.0017(10)
C10 0.0318(11) 0.0451(14) 0.0368(12) 0.0034(11) 0.0016(10) 0.0040(10)
C9 0.0412(15) 0.0604(18) 0.0437(14) 0.0176(13) 0.0059(12) 0.0154(13)
C8 0.0574(18) 0.0411(15) 0.0585(17) 0.0228(13) 0.0271(15) 0.0178(13)

loop_
_atom_type_symbol
_atom_type_description
_atom_type_scat_dispersion_real
_atom_type_scat_dispersion_imag
_atom_type_scat_source
C C 0.0033 0.0016 'International Tables Vol C Tables 4.2.6.8 and 6.1.1.4'
H H 0.0000 0.0000 'International Tables Vol C Tables 4.2.6.8 and 6.1.1.4'
B B 0.0013 0.0007 'International Tables Vol C Tables 4.2.6.8 and 6.1.1.4'
Cl Cl 0.1484 0.1585 'International Tables Vol C Tables 4.2.6.8 and 6.1.1.4'
F F 0.0171 0.0103 'International Tables Vol C Tables 4.2.6.8 and 6.1.1.4'
N N 0.0061 0.0033 'International Tables Vol C Tables 4.2.6.8 and 6.1.1.4'

loop_
_geom_angle_atom_site_label_1
_geom_angle_atom_site_label_2
_geom_angle_atom_site_label_3
_geom_angle
_geom_angle_site_symmetry_1
_geom_angle_site_symmetry_3
C1 N1 C4 122.85(19) . .
C1 N1 C3 122.3(2) . .
C4 N1 C3 114.66(19) . .
C1 C2 Cl1 114.97(14) 8_666 .
C1 C2 Cl1 114.97(14) . .
C1 C2 C1 130.1(3) . 8_666
N1 C1 C2 122.3(2) . .
N1 C1 C5 118.34(19) . .
C2 C1 C5 119.3(2) . .
C6 C5 C1 120.7(2) . .
C6 C5 C10 120.1(2) . .
C10 C5 C1 119.1(2) . .
N1 C4 H4A 109.5 . .
N1 C4 H4B 109.5 . .
N1 C4 H4C 109.5 . .
H4A C4 H4B 109.5 . .
H4A C4 H4C 109.5 . .
H4B C4 H4C 109.5 . .
N1 C3 H3A 109.5 . .
N1 C3 H3B 109.5 . .
N1 C3 H3C 109.5 . .
H3A C3 H3B 109.5 . .
H3A C3 H3C 109.5 . .
H3B C3 H3C 109.5 . .
F2 B1 F2 110.5(3) 7_556 .
F1 B1 F2 108.80(16) 7_556 .
F1 B1 F2 109.80(16) 7_556 7_556
F1 B1 F2 109.80(16) . .
F1 B1 F2 108.79(16) . 7_556
F1 B1 F1 109.1(4) 7_556 .
C6 C7 H7 120.3 . .
C8 C7 H7 120.3 . .
C8 C7 C6 119.5(3) . .
C5 C6 C7 120.4(3) . .
C5 C6 H6 119.8 . .
C7 C6 H6 119.8 . .
C5 C10 H10 120.4 . .
C9 C10 C5 119.2(3) . .
C9 C10 H10 120.4 . .
C10 C9 H9 119.8 . .
C8 C9 C10 120.3(3) . .
C8 C9 H9 119.8 . .
C7 C8 H8 119.8 . .
C9 C8 C7 120.5(2) . .
C9 C8 H8 119.8 . .

loop_
_geom_bond_atom_site_label_1
_geom_bond_atom_site_label_2
_geom_bond_distance
_geom_bond_site_symmetry_2
Cl1 C2 1.760(3) .
F2 B1 1.369(3) .
N1 C1 1.326(3) .
N1 C4 1.463(3) .
N1 C3 1.478(3) .
C2 C1 1.410(3) .
C2 C1 1.410(3) 8_666
F1 B1 1.367(3) .
C1 C5 1.489(3) .
C5 C6 1.379(3) .
C5 C10 1.393(3) .
C4 H4A 0.9800 .
C4 H4B 0.9800 .
C4 H4C 0.9800 .
C3 H3A 0.9800 .
C3 H3B 0.9800 .
C3 H3C 0.9800 .
B1 F2 1.369(3) 7_556
B1 F1 1.367(3) 7_556
C7 H7 0.9500 .
C7 C6 1.386(4) .
C7 C8 1.382(4) .
C6 H6 0.9500 .
C10 H10 0.9500 .
C10 C9 1.388(4) .
C9 H9 0.9500 .
C9 C8 1.376(5) .
C8 H8 0.9500 .
